data_3500081
loop_
_publ_author_name
'Thierry Maris'

_publ_section_title
;
 Tetrabutylammonium Bromide
;
_journal_name_full 'Personal communication to COD'
_journal_year 2019
_chemical_formula_moiety 'C16 H36 N, Br'
_chemical_formula_sum 'C16 H36 Br N'
_chemical_formula_weight 322.37
_chemical_name_common 'tetrabutylammonium bromide'
_space_group_crystal_system monoclinic
_space_group_IT_number 15
_space_group_name_Hall '-C 2yc'
_space_group_name_H-M_alt 'C 1 2/c 1'
_atom_sites_solution_hydrogens geom
_atom_sites_solution_primary direct
_atom_sites_solution_secondary fmap
_audit_creation_date 2013-03-14
_audit_creation_method
;
  Olex2 1.2
  (compiled Dec  5 2012 16:20:19, GUI svn.r4385)
;
_cell_angle_alpha 90
_cell_angle_beta 110.348(1)
_cell_angle_gamma 90
_cell_formula_units_Z 8
_cell_length_a 13.9825(3)
_cell_length_b 13.8659(3)
_cell_length_c 20.0516(4)
_cell_measurement_reflns_used 9962
_cell_measurement_temperature 150
_cell_measurement_theta_max 72.598
_cell_measurement_theta_min 2.350
_cell_volume 3645.01(13)
_computing_cell_refinement 'SAINT v7.68A (Bruker, 2009)'
_computing_data_collection 'APEX2 (Bruker, 2009)'
_computing_data_reduction 'SAINT v7.68A (Bruker, 2009)'
_computing_molecular_graphics
;
O. V. Dolomanov, L. J. Bourhis, R. J. Gildea, J. A. K. Howard and H. Puschmann,
OLEX2: a complete structure solution, refinement and analysis program.
J. Appl. Cryst. (2009). 42, 339-341.
;
_computing_publication_material
;
O. V. Dolomanov, L. J. Bourhis, R. J. Gildea, J. A. K. Howard and H. Puschmann,
OLEX2: a complete structure solution, refinement and analysis program.
J. Appl. Cryst. (2009). 42, 339-341.
;
_computing_structure_refinement
;
SHELXL, G.M. Sheldrick, Acta Cryst.
(2008). A64, 112-122
;
_computing_structure_solution
;
SHELXS, G.M. Sheldrick, Acta Cryst.
(2008). A64, 112-122
;
_diffrn_ambient_temperature 150
_diffrn_detector_area_resol_mean 8.3
_diffrn_measured_fraction_theta_full 0.999
_diffrn_measured_fraction_theta_max 0.986
_diffrn_measurement_device_type 'Bruker Smart 6000'
_diffrn_measurement_method '\w scans'
_diffrn_radiation_monochromator 'Montel 200 Mirrors Optics'
_diffrn_radiation_type CuK\a
_diffrn_radiation_wavelength 1.54178
_diffrn_reflns_av_R_equivalents 0.0348
_diffrn_reflns_av_unetI/netI 0.0184
_diffrn_reflns_Laue_measured_fraction_full 0.999
_diffrn_reflns_Laue_measured_fraction_max 0.986
_diffrn_reflns_limit_h_max 17
_diffrn_reflns_limit_h_min -16
_diffrn_reflns_limit_k_max 16
_diffrn_reflns_limit_k_min -17
_diffrn_reflns_limit_l_max 24
_diffrn_reflns_limit_l_min -24
_diffrn_reflns_number 23809
_diffrn_reflns_point_group_measured_fraction_full 0.999
_diffrn_reflns_point_group_measured_fraction_max 0.986
_diffrn_reflns_theta_full 67.679
_diffrn_reflns_theta_max 72.729
_diffrn_reflns_theta_min 4.642
_diffrn_source 'Rotating Anode'
_exptl_absorpt_coefficient_mu 2.949
_exptl_absorpt_correction_T_max 0.7536
_exptl_absorpt_correction_T_min 0.6573
_exptl_absorpt_correction_type multi-scan
_exptl_absorpt_process_details
;
SADABS-2008/1 (Bruker,2008) was used for absorption correction.
wR2(int) was 0.0944 before and 0.0450 after correction.
The Ratio of minimum to maximum transmission is 0.8722.
The \l/2 correction factor is 0.0015.
;
_exptl_crystal_colour 'clear light colourless'
_exptl_crystal_colour_lustre clear
_exptl_crystal_colour_modifier light
_exptl_crystal_colour_primary colourless
_exptl_crystal_density_diffrn 1.175
_exptl_crystal_description block
_exptl_crystal_F_000 1392
_exptl_crystal_preparation Commercial
_exptl_crystal_recrystallization_method 'Recrystallized from Acetone'
_exptl_crystal_size_max 0.22
_exptl_crystal_size_mid 0.21
_exptl_crystal_size_min 0.17
_exptl_special_details
;
 ?
;
_geom_special_details
;
 All esds (except the esd in the dihedral angle between two l.s. planes)
 are estimated using the full covariance matrix.  The cell esds are taken
 into account individually in the estimation of esds in distances, angles
 and torsion angles; correlations between esds in cell parameters are only
 used when they are defined by crystal symmetry.  An approximate (isotropic)
 treatment of cell esds is used for estimating esds involving l.s. planes.
;
_refine_diff_density_max 0.437
_refine_diff_density_min -0.878
_refine_diff_density_rms 0.150
_refine_ls_extinction_coef 0.00430(14)
_refine_ls_extinction_expression Fc^*^=kFc[1+0.001xFc^2^\l^3^/sin(2\q)]^-1/4^
_refine_ls_extinction_method SHELXL
_refine_ls_goodness_of_fit_ref 1.125
_refine_ls_hydrogen_treatment constr
_refine_ls_matrix_type full
_refine_ls_number_parameters 168
_refine_ls_number_reflns 3584
_refine_ls_number_restraints 0
_refine_ls_restrained_S_all 1.125
_refine_ls_R_factor_all 0.0375
_refine_ls_R_factor_gt 0.0368
_refine_ls_shift/su_max 0.001
_refine_ls_shift/su_mean 0.000
_refine_ls_structure_factor_coef Fsqd
_refine_ls_weighting_details
;
 w=1/[\s^2^(Fo^2^)+(0.0535P)^2^+2.4277P]
 where P=(Fo^2^+2Fc^2^)/3
;
_refine_ls_weighting_scheme calc
_refine_ls_wR_factor_gt 0.0935
_refine_ls_wR_factor_ref 0.0952
_refine_special_details
;
 ?
;
_reflns_Friedel_coverage 0.000
_reflns_Friedel_fraction_full .
_reflns_Friedel_fraction_max .
_reflns_number_gt 3475
_reflns_number_total 3584
_reflns_special_details
;
 Reflections were merged by SHELXL according to the crystal
 class for the calculation of statistics and refinement.
 
 _reflns_Friedel_fraction is defined as the number of unique
 Friedel pairs measured divided by the number that would be
 possible theoretically, ignoring centric projections and
 systematic absences.
;
_reflns_threshold_expression 'I > 2\s(I)'
_cod_data_source_file c4nbr.cif
_cod_data_source_block c4nbr
_cod_depositor_comments 'Added Title/Name'
_cod_database_code 3500081
_cod_database_fobs_code 3500081
_olex2_refinement_description
;
1. Fixed Uiso
 At 1.2 times of:
  {H11A,H11B} of C11, {H9A,H9B} of C9, {H1A,H1B} of C1, {H15A,H15B} of C15,
  {H3A,H3B} of C3, {H7A,H7B} of C7, {H14A,H14B} of C14, {H6A,H6B} of C6, {H2A,
  H2B} of C2, {H5A,H5B} of C5, {H13A,H13B} of C13, {H10A,H10B} of C10
 At 1.5 times of:
  {H8A,H8B,H8C} of C8, {H16A,H16B,H16C} of C16, {H4A,H4B,H4C} of C4, {H12A,
  H12B,H12C} of C12
2.a Secondary CH2 refined with riding coordinates:
 C1(H1A,H1B), C2(H2A,H2B), C3(H3A,H3B), C5(H5A,H5B), C6(H6A,H6B), C7(H7A,H7B),
 C9(H9A,H9B), C10(H10A,H10B), C11(H11A,H11B), C13(H13A,H13B), C14(H14A,H14B),
 C15(H15A,H15B)
2.b Idealised Me refined as rotating group:
 C4(H4A,H4B,H4C), C8(H8A,H8B,H8C), C12(H12A,H12B,H12C), C16(H16A,H16B,H16C)
;
_shelx_space_group_comment
;
The symmetry employed for this shelxl refinement is uniquely defined
by the following loop, which should always be used as a source of
symmetry information in preference to the above space-group names.
They are only intended as comments.
;
_shelxl_version_number 2012-9

loop_
_space_group_symop_operation_xyz
'x, y, z'
'-x, y, -z+1/2'
'x+1/2, y+1/2, z'
'-x+1/2, y+1/2, -z+1/2'
'-x, -y, -z'
'x, -y, z-1/2'
'-x+1/2, -y+1/2, -z'
'x+1/2, -y+1/2, z-1/2'

loop_
_atom_site_label
_atom_site_type_symbol
_atom_site_fract_x
_atom_site_fract_y
_atom_site_fract_z
_atom_site_U_iso_or_equiv
_atom_site_adp_type
_atom_site_occupancy
_atom_site_site_symmetry_order
_atom_site_calc_flag
_atom_site_refinement_flags_posn
_atom_site_refinement_flags_adp
_atom_site_refinement_flags_occupancy
_atom_site_disorder_assembly
_atom_site_disorder_group
Br1 Br 0.23769(2) -0.00073(2) 0.47545(2) 0.03257(13) Uani 1 1 d . . . . .
N1 N 0.00365(7) 0.25173(10) 0.50462(5) 0.0197(3) Uani 1 1 d . . . . .
C1 C 0.07882(10) 0.17746(10) 0.54944(7) 0.0222(3) Uani 1 1 d . . . . .
H1A H 0.1442 0.2104 0.5749 0.027 Uiso 1 1 calc R U . . .
H1B H 0.0918 0.1293 0.5172 0.027 Uiso 1 1 calc R U . . .
C2 C 0.04470(10) 0.12436(10) 0.60389(7) 0.0262(3) Uani 1 1 d . . . . .
H2A H -0.0209 0.0912 0.5794 0.031 Uiso 1 1 calc R U . . .
H2B H 0.0341 0.1712 0.6379 0.031 Uiso 1 1 calc R U . . .
C3 C 0.12515(11) 0.05068(10) 0.64395(8) 0.0284(3) Uani 1 1 d . . . . .
H3A H 0.1897 0.0844 0.6701 0.034 Uiso 1 1 calc R U . . .
H3B H 0.1382 0.0061 0.6095 0.034 Uiso 1 1 calc R U . . .
C4 C 0.09037(17) -0.00698(11) 0.69628(11) 0.0362(4) Uani 1 1 d . . . . .
H4A H 0.0825 0.0365 0.7326 0.054 Uiso 1 1 calc R U . . .
H4B H 0.1414 -0.0564 0.7191 0.054 Uiso 1 1 calc R U . . .
H4C H 0.0249 -0.0380 0.6707 0.054 Uiso 1 1 calc R U . . .
C5 C -0.02563(10) 0.32421(10) 0.55127(7) 0.0225(3) Uani 1 1 d . . . . .
H5A H -0.0658 0.2903 0.5761 0.027 Uiso 1 1 calc R U . . .
H5B H -0.0705 0.3736 0.5201 0.027 Uiso 1 1 calc R U . . .
C6 C 0.06339(10) 0.37523(10) 0.60665(7) 0.0271(3) Uani 1 1 d . . . . .
H6A H 0.1035 0.4110 0.5827 0.032 Uiso 1 1 calc R U . . .
H6B H 0.1087 0.3270 0.6388 0.032 Uiso 1 1 calc R U . . .
C7 C 0.02386(11) 0.44504(10) 0.64983(8) 0.0293(3) Uani 1 1 d . . . . .
H7A H -0.0238 0.4913 0.6173 0.035 Uiso 1 1 calc R U . . .
H7B H -0.0142 0.4086 0.6750 0.035 Uiso 1 1 calc R U . . .
C8 C 0.11083(17) 0.50023(10) 0.70385(11) 0.0370(5) Uani 1 1 d . . . . .
H8A H 0.1564 0.4547 0.7375 0.056 Uiso 1 1 calc R U . . .
H8B H 0.0829 0.5457 0.7297 0.056 Uiso 1 1 calc R U . . .
H8C H 0.1491 0.5357 0.6791 0.056 Uiso 1 1 calc R U . . .
C9 C 0.05364(10) 0.30540(10) 0.45930(7) 0.0219(3) Uani 1 1 d . . . . .
H9A H 0.1177 0.3350 0.4911 0.026 Uiso 1 1 calc R U . . .
H9B H 0.0078 0.3583 0.4340 0.026 Uiso 1 1 calc R U . . .
C10 C 0.07818(11) 0.24328(10) 0.40468(7) 0.0278(3) Uani 1 1 d . . . . .
H10A H 0.1284 0.1932 0.4295 0.033 Uiso 1 1 calc R U . . .
H10B H 0.0154 0.2105 0.3740 0.033 Uiso 1 1 calc R U . . .
C11 C 0.12131(11) 0.30459(10) 0.35898(8) 0.0288(3) Uani 1 1 d . . . . .
H11A H 0.1817 0.3403 0.3900 0.035 Uiso 1 1 calc R U . . .
H11B H 0.0695 0.3523 0.3322 0.035 Uiso 1 1 calc R U . . .
C12 C 0.15180(13) 0.24229(13) 0.30689(8) 0.0334(4) Uani 1 1 d . . . . .
H12A H 0.2019 0.1941 0.3333 0.050 Uiso 1 1 calc R U . . .
H12B H 0.1817 0.2831 0.2794 0.050 Uiso 1 1 calc R U . . .
H12C H 0.0913 0.2096 0.2745 0.050 Uiso 1 1 calc R U . . .
C13 C -0.09251(10) 0.19962(10) 0.45874(7) 0.0224(3) Uani 1 1 d . . . . .
H13A H -0.1258 0.1709 0.4903 0.027 Uiso 1 1 calc R U . . .
H13B H -0.0726 0.1461 0.4336 0.027 Uiso 1 1 calc R U . . .
C14 C -0.16989(11) 0.26273(10) 0.40396(7) 0.0283(3) Uani 1 1 d . . . . .
H14A H -0.1914 0.3161 0.4284 0.034 Uiso 1 1 calc R U . . .
H14B H -0.1381 0.2912 0.3715 0.034 Uiso 1 1 calc R U . . .
C15 C -0.26256(11) 0.20357(11) 0.36126(8) 0.0318(3) Uani 1 1 d . . . . .
H15A H -0.2914 0.1715 0.3942 0.038 Uiso 1 1 calc R U . . .
H15B H -0.2414 0.1528 0.3346 0.038 Uiso 1 1 calc R U . . .
C16 C -0.34414(12) 0.26656(14) 0.30930(9) 0.0366(4) Uani 1 1 d . . . . .
H16A H -0.3660 0.3162 0.3357 0.055 Uiso 1 1 calc R U . . .
H16B H -0.4027 0.2265 0.2827 0.055 Uiso 1 1 calc R U . . .
H16C H -0.3161 0.2974 0.2761 0.055 Uiso 1 1 calc R U . . .

loop_
_atom_site_aniso_label
_atom_site_aniso_U_11
_atom_site_aniso_U_22
_atom_site_aniso_U_33
_atom_site_aniso_U_23
_atom_site_aniso_U_13
_atom_site_aniso_U_12
Br1 0.02957(17) 0.02524(16) 0.04528(18) -0.00135(5) 0.01602(11) -0.00087(5)
N1 0.0190(6) 0.0177(7) 0.0229(6) -0.0003(4) 0.0082(5) 0.0006(3)
C1 0.0202(6) 0.0197(6) 0.0267(6) 0.0011(5) 0.0081(5) 0.0035(5)
C2 0.0247(7) 0.0261(7) 0.0281(7) 0.0033(5) 0.0097(5) 0.0009(5)
C3 0.0305(7) 0.0230(7) 0.0327(7) 0.0056(6) 0.0124(6) 0.0026(6)
C4 0.0422(11) 0.0310(9) 0.0387(10) 0.0099(6) 0.0181(9) 0.0007(6)
C5 0.0229(6) 0.0202(6) 0.0259(6) -0.0015(5) 0.0105(5) 0.0029(5)
C6 0.0262(7) 0.0273(7) 0.0285(7) -0.0048(5) 0.0106(6) -0.0016(5)
C7 0.0326(7) 0.0253(7) 0.0290(7) -0.0044(5) 0.0093(6) 0.0021(6)
C8 0.0411(11) 0.0317(10) 0.0341(10) -0.0088(5) 0.0078(9) -0.0025(6)
C9 0.0232(6) 0.0188(6) 0.0260(6) 0.0003(5) 0.0114(5) -0.0025(5)
C10 0.0349(8) 0.0234(7) 0.0295(7) -0.0005(5) 0.0166(6) 0.0004(6)
C11 0.0313(7) 0.0273(7) 0.0328(7) -0.0012(6) 0.0175(6) -0.0019(6)
C12 0.0312(8) 0.0402(9) 0.0334(8) -0.0066(7) 0.0172(6) -0.0014(7)
C13 0.0197(6) 0.0206(6) 0.0260(6) -0.0017(5) 0.0070(5) -0.0036(5)
C14 0.0264(7) 0.0264(7) 0.0281(7) -0.0009(5) 0.0043(5) 0.0011(6)
C15 0.0223(7) 0.0339(8) 0.0353(8) 0.0016(6) 0.0052(6) -0.0015(6)
C16 0.0235(7) 0.0492(10) 0.0342(8) 0.0073(7) 0.0063(6) 0.0035(7)

loop_
_atom_type_symbol
_atom_type_description
_atom_type_scat_dispersion_real
_atom_type_scat_dispersion_imag
_atom_type_scat_source
C C 0.0181 0.0091 'International Tables Vol C Tables 4.2.6.8 and 6.1.1.4'
H H 0.0000 0.0000 'International Tables Vol C Tables 4.2.6.8 and 6.1.1.4'
N N 0.0311 0.0180 'International Tables Vol C Tables 4.2.6.8 and 6.1.1.4'
Br Br -0.6763 1.2805 'International Tables Vol C Tables 4.2.6.8 and 6.1.1.4'

loop_
_geom_angle_atom_site_label_1
_geom_angle_atom_site_label_2
_geom_angle_atom_site_label_3
_geom_angle
_geom_angle_site_symmetry_1
_geom_angle_site_symmetry_3
C1 N1 C5 111.21(9) . .
C1 N1 C13 108.62(11) . .
C9 N1 C1 108.52(9) . .
C9 N1 C5 108.78(11) . .
C9 N1 C13 111.37(10) . .
C13 N1 C5 108.36(9) . .
N1 C1 H1A 108.5 . .
N1 C1 H1B 108.5 . .
N1 C1 C2 115.21(10) . .
H1A C1 H1B 107.5 . .
C2 C1 H1A 108.5 . .
C2 C1 H1B 108.5 . .
C1 C2 H2A 109.6 . .
C1 C2 H2B 109.6 . .
C1 C2 C3 110.09(11) . .
H2A C2 H2B 108.2 . .
C3 C2 H2A 109.6 . .
C3 C2 H2B 109.6 . .
C2 C3 H3A 109.4 . .
C2 C3 H3B 109.4 . .
C2 C3 C4 111.10(13) . .
H3A C3 H3B 108.0 . .
C4 C3 H3A 109.4 . .
C4 C3 H3B 109.4 . .
C3 C4 H4A 109.5 . .
C3 C4 H4B 109.5 . .
C3 C4 H4C 109.5 . .
H4A C4 H4B 109.5 . .
H4A C4 H4C 109.5 . .
H4B C4 H4C 109.5 . .
N1 C5 H5A 108.4 . .
N1 C5 H5B 108.4 . .
N1 C5 C6 115.35(10) . .
H5A C5 H5B 107.5 . .
C6 C5 H5A 108.4 . .
C6 C5 H5B 108.4 . .
C5 C6 H6A 109.6 . .
C5 C6 H6B 109.6 . .
C5 C6 C7 110.07(11) . .
H6A C6 H6B 108.2 . .
C7 C6 H6A 109.6 . .
C7 C6 H6B 109.6 . .
C6 C7 H7A 109.3 . .
C6 C7 H7B 109.3 . .
H7A C7 H7B 108.0 . .
C8 C7 C6 111.43(13) . .
C8 C7 H7A 109.3 . .
C8 C7 H7B 109.3 . .
C7 C8 H8A 109.5 . .
C7 C8 H8B 109.5 . .
C7 C8 H8C 109.5 . .
H8A C8 H8B 109.5 . .
H8A C8 H8C 109.5 . .
H8B C8 H8C 109.5 . .
N1 C9 H9A 108.6 . .
N1 C9 H9B 108.6 . .
N1 C9 C10 114.74(11) . .
H9A C9 H9B 107.6 . .
C10 C9 H9A 108.6 . .
C10 C9 H9B 108.6 . .
C9 C10 H10A 109.5 . .
C9 C10 H10B 109.5 . .
H10A C10 H10B 108.1 . .
C11 C10 C9 110.67(11) . .
C11 C10 H10A 109.5 . .
C11 C10 H10B 109.5 . .
C10 C11 H11A 109.4 . .
C10 C11 H11B 109.4 . .
C10 C11 C12 111.09(12) . .
H11A C11 H11B 108.0 . .
C12 C11 H11A 109.4 . .
C12 C11 H11B 109.4 . .
C11 C12 H12A 109.5 . .
C11 C12 H12B 109.5 . .
C11 C12 H12C 109.5 . .
H12A C12 H12B 109.5 . .
H12A C12 H12C 109.5 . .
H12B C12 H12C 109.5 . .
N1 C13 H13A 108.6 . .
N1 C13 H13B 108.6 . .
N1 C13 C14 114.85(11) . .
H13A C13 H13B 107.5 . .
C14 C13 H13A 108.6 . .
C14 C13 H13B 108.6 . .
C13 C14 H14A 109.6 . .
C13 C14 H14B 109.6 . .
H14A C14 H14B 108.1 . .
C15 C14 C13 110.41(12) . .
C15 C14 H14A 109.6 . .
C15 C14 H14B 109.6 . .
C14 C15 H15A 109.4 . .
C14 C15 H15B 109.4 . .
C14 C15 C16 111.37(13) . .
H15A C15 H15B 108.0 . .
C16 C15 H15A 109.4 . .
C16 C15 H15B 109.4 . .
C15 C16 H16A 109.5 . .
C15 C16 H16B 109.5 . .
C15 C16 H16C 109.5 . .
H16A C16 H16B 109.5 . .
H16A C16 H16C 109.5 . .
H16B C16 H16C 109.5 . .

loop_
_geom_bond_atom_site_label_1
_geom_bond_atom_site_label_2
_geom_bond_distance
_geom_bond_site_symmetry_2
N1 C1 1.5219(17) .
N1 C5 1.5228(16) .
N1 C9 1.5199(16) .
N1 C13 1.5218(16) .
C1 H1A 0.9900 .
C1 H1B 0.9900 .
C1 C2 1.5243(18) .
C2 H2A 0.9900 .
C2 H2B 0.9900 .
C2 C3 1.5252(18) .
C3 H3A 0.9900 .
C3 H3B 0.9900 .
C3 C4 1.527(2) .
C4 H4A 0.9800 .
C4 H4B 0.9800 .
C4 H4C 0.9800 .
C5 H5A 0.9900 .
C5 H5B 0.9900 .
C5 C6 1.5237(18) .
C6 H6A 0.9900 .
C6 H6B 0.9900 .
C6 C7 1.5246(18) .
C7 H7A 0.9900 .
C7 H7B 0.9900 .
C7 C8 1.524(2) .
C8 H8A 0.9800 .
C8 H8B 0.9800 .
C8 H8C 0.9800 .
C9 H9A 0.9900 .
C9 H9B 0.9900 .
C9 C10 1.5233(18) .
C10 H10A 0.9900 .
C10 H10B 0.9900 .
C10 C11 1.5200(18) .
C11 H11A 0.9900 .
C11 H11B 0.9900 .
C11 C12 1.526(2) .
C12 H12A 0.9800 .
C12 H12B 0.9800 .
C12 H12C 0.9800 .
C13 H13A 0.9900 .
C13 H13B 0.9900 .
C13 C14 1.5221(19) .
C14 H14A 0.9900 .
C14 H14B 0.9900 .
C14 C15 1.5210(19) .
C15 H15A 0.9900 .
C15 H15B 0.9900 .
C15 C16 1.524(2) .
C16 H16A 0.9800 .
C16 H16B 0.9800 .
C16 H16C 0.9800 .

loop_
_geom_torsion_atom_site_label_1
_geom_torsion_atom_site_label_2
_geom_torsion_atom_site_label_3
_geom_torsion_atom_site_label_4
_geom_torsion
_geom_torsion_site_symmetry_1
_geom_torsion_site_symmetry_2
_geom_torsion_site_symmetry_3
_geom_torsion_site_symmetry_4
N1 C1 C2 C3 178.69(11) . . . .
N1 C5 C6 C7 -179.69(11) . . . .
N1 C9 C10 C11 176.26(11) . . . .
N1 C13 C14 C15 180.00(11) . . . .
C1 N1 C5 C6 54.23(15) . . . .
C1 N1 C9 C10 64.34(14) . . . .
C1 N1 C13 C14 -172.60(11) . . . .
C1 C2 C3 C4 -177.19(13) . . . .
C5 N1 C1 C2 54.22(15) . . . .
C5 N1 C9 C10 -174.54(11) . . . .
C5 N1 C13 C14 66.46(14) . . . .
C5 C6 C7 C8 -177.78(13) . . . .
C9 N1 C1 C2 173.83(11) . . . .
C9 N1 C5 C6 -65.23(13) . . . .
C9 N1 C13 C14 -53.15(15) . . . .
C9 C10 C11 C12 176.77(12) . . . .
C13 N1 C1 C2 -64.95(13) . . . .
C13 N1 C5 C6 173.55(11) . . . .
C13 N1 C9 C10 -55.18(15) . . . .
C13 C14 C15 C16 176.32(13) . . . .
